data_7118908
loop_
_publ_author_name
'Ivanov, Daniil M.'
'Novikov, Alexander S.'
'Ananyev, Ivan V.'
'Kirina, Yulia V.'
'Kukushkin, Vadim Yu'

_publ_section_title
;
 Halogen bonding between metal centers and halocarbons.
;
_journal_issue 32
_journal_name_full 'Chemical communications (Cambridge, England)'
_journal_page_first 5565
_journal_page_last 5568
_journal_paper_doi 10.1039/c6cc01107a
_journal_volume 52
_journal_year 2016
_chemical_formula_moiety 'C10 H16 Cl2 N4 Pt, 2(C H I3)'
_chemical_formula_sum 'C12 H18 Cl2 I6 N4 Pt'
_chemical_formula_weight 1245.69
_space_group_crystal_system monoclinic
_space_group_IT_number 14
_space_group_name_Hall '-P 2ybc'
_space_group_name_H-M_alt 'P 1 21/c 1'
_symmetry_space_group_name_Hall '-P 2ybc'
_symmetry_space_group_name_H-M 'P 1 21/c 1'
_atom_sites_solution_hydrogens geom
_audit_creation_method SHELXL-2014/6
_audit_update_record
;
2016-01-11 deposited with the CCDC.
2016-03-16 downloaded from the CCDC.
;
_cell_angle_alpha 90
_cell_angle_beta 103.295(2)
_cell_angle_gamma 90
_cell_formula_units_Z 2
_cell_length_a 9.9496(3)
_cell_length_b 9.35436(18)
_cell_length_c 14.6232(4)
_cell_measurement_reflns_used 404
_cell_measurement_temperature 100(2)
_cell_measurement_theta_max 25
_cell_measurement_theta_min 3
_cell_volume 1324.54(6)
_computing_cell_refinement 'Bruker SAINT'
_computing_data_collection 'Bruker APEX II'
_computing_data_reduction 'Bruker SAINT'
_computing_molecular_graphics 'Bruker SHELXTL'
_computing_publication_material 'Bruker SHELXTL'
_computing_structure_refinement 'SHELXL-97 (Sheldrick, 1997)'
_computing_structure_solution 'SHELXS-97 (Sheldrick, 1997)'
_diffrn_ambient_temperature 100(2)
_diffrn_measured_fraction_theta_full 0.999
_diffrn_measured_fraction_theta_max 0.946
_diffrn_measurement_device_type 'Bruker APEX II CCD area detector''
_diffrn_measurement_method 'omega scans'
_diffrn_radiation_type MoK\a
_diffrn_radiation_wavelength 0.71073
_diffrn_reflns_av_R_equivalents 0.0401
_diffrn_reflns_av_unetI/netI 0.0253
_diffrn_reflns_Laue_measured_fraction_full 0.999
_diffrn_reflns_Laue_measured_fraction_max 0.946
_diffrn_reflns_limit_h_max 15
_diffrn_reflns_limit_h_min -15
_diffrn_reflns_limit_k_max 14
_diffrn_reflns_limit_k_min -14
_diffrn_reflns_limit_l_max 23
_diffrn_reflns_limit_l_min -22
_diffrn_reflns_number 34242
_diffrn_reflns_point_group_measured_fraction_full 0.999
_diffrn_reflns_point_group_measured_fraction_max 0.946
_diffrn_reflns_theta_full 25.242
_diffrn_reflns_theta_max 34.566
_diffrn_reflns_theta_min 2.606
_exptl_absorpt_coefficient_mu 12.497
_exptl_absorpt_correction_T_max 0.284
_exptl_absorpt_correction_T_min 0.205
_exptl_absorpt_correction_type multi-scan
_exptl_absorpt_process_details SADABS
_exptl_crystal_colour yellow
_exptl_crystal_density_diffrn 3.123
_exptl_crystal_description prism
_exptl_crystal_F_000 1096
_exptl_crystal_size_max 0.176
_exptl_crystal_size_mid 0.144
_exptl_crystal_size_min 0.139
_refine_diff_density_max 1.325
_refine_diff_density_min -1.270
_refine_diff_density_rms 0.193
_refine_ls_extinction_method none
_refine_ls_goodness_of_fit_ref 1.098
_refine_ls_hydrogen_treatment constr
_refine_ls_matrix_type full
_refine_ls_number_parameters 115
_refine_ls_number_reflns 5325
_refine_ls_number_restraints 0
_refine_ls_restrained_S_all 1.098
_refine_ls_R_factor_all 0.0269
_refine_ls_R_factor_gt 0.0226
_refine_ls_shift/su_max 0.002
_refine_ls_shift/su_mean 0.000
_refine_ls_structure_factor_coef Fsqd
_refine_ls_weighting_details 'w=1/[\s^2^(Fo^2^)+(0.0160P)^2^+1.9410P] where P=(Fo^2^+2Fc^2^)/3'
_refine_ls_weighting_scheme calc
_refine_ls_wR_factor_gt 0.0463
_refine_ls_wR_factor_ref 0.0479
_reflns_Friedel_coverage 0.000
_reflns_number_gt 4868
_reflns_number_total 5325
_reflns_threshold_expression I>2\s(I)
_cod_data_source_file c6cc01107a2.cif
_cod_data_source_block a
_cod_depositor_comments 'Adding full bibliography for 7118900--7118914.cif.'
_cod_original_cell_volume 1324.53(5)
_cod_database_code 7118908
_shelx_space_group_comment
;
The symmetry employed for this shelxl refinement is uniquely defined
by the following loop, which should always be used as a source of
symmetry information in preference to the above space-group names.
They are only intended as comments.
;
_shelx_estimated_absorpt_t_min 0.217
_shelx_estimated_absorpt_t_max 0.275
_shelxl_version_number 2014/6

loop_
_space_group_symop_operation_xyz
'x, y, z'
'-x, y+1/2, -z+1/2'
'-x, -y, -z'
'x, -y-1/2, z-1/2'

loop_
_atom_site_label
_atom_site_type_symbol
_atom_site_fract_x
_atom_site_fract_y
_atom_site_fract_z
_atom_site_U_iso_or_equiv
_atom_site_adp_type
_atom_site_occupancy
_atom_site_site_symmetry_order
_atom_site_calc_flag
_atom_site_refinement_flags_posn
_atom_site_refinement_flags_adp
_atom_site_refinement_flags_occupancy
Pt1 Pt 0.5000 0.0000 0.5000 0.01127(3) Uani 1 2 d S . P
I3S I 0.17021(2) 0.72772(2) 0.34343(2) 0.01679(4) Uani 1 1 d . . .
I1S I 0.16042(2) 0.34788(2) 0.35486(2) 0.01604(4) Uani 1 1 d . . .
I2S I 0.15438(2) 0.51643(2) 0.13723(2) 0.01547(4) Uani 1 1 d . . .
Cl1 Cl 0.26476(7) 0.03653(7) 0.44542(5) 0.01361(11) Uani 1 1 d . . .
N1 N 0.5414(3) 0.1809(3) 0.44406(18) 0.0175(5) Uani 1 1 d . . .
N2 N 0.6149(3) 0.4065(3) 0.3858(2) 0.0257(6) Uani 1 1 d . . .
C1S C 0.0957(3) 0.5344(3) 0.2691(2) 0.0149(5) Uani 1 1 d . . .
H1S H -0.0075 0.5375 0.2552 0.018 Uiso 1 1 calc R U .
C5 C 0.7614(3) 0.4428(3) 0.3902(2) 0.0197(6) Uani 1 1 d . . .
H5A H 0.8072 0.3678 0.3605 0.024 Uiso 1 1 calc R U .
H5B H 0.8137 0.4572 0.4558 0.024 Uiso 1 1 calc R U .
C4 C 0.7472(4) 0.5815(4) 0.3346(3) 0.0289(7) Uani 1 1 d . . .
H4A H 0.8270 0.6450 0.3590 0.035 Uiso 1 1 calc R U .
H4B H 0.7421 0.5621 0.2674 0.035 Uiso 1 1 calc R U .
C1 C 0.5749(3) 0.2870(3) 0.4167(2) 0.0172(5) Uani 1 1 d . . .
C3 C 0.6165(4) 0.6486(4) 0.3472(3) 0.0352(9) Uani 1 1 d . . .
H3A H 0.5779 0.7136 0.2943 0.042 Uiso 1 1 calc R U .
H3B H 0.6328 0.7035 0.4066 0.042 Uiso 1 1 calc R U .
C2 C 0.5193(4) 0.5246(4) 0.3496(4) 0.0460(13) Uani 1 1 d . . .
H2A H 0.4572 0.5448 0.3920 0.055 Uiso 1 1 calc R U .
H2B H 0.4630 0.5029 0.2860 0.055 Uiso 1 1 calc R U .

loop_
_atom_site_aniso_label
_atom_site_aniso_U_11
_atom_site_aniso_U_22
_atom_site_aniso_U_33
_atom_site_aniso_U_23
_atom_site_aniso_U_13
_atom_site_aniso_U_12
Pt1 0.01341(7) 0.00775(6) 0.01376(7) 0.00184(4) 0.00542(5) -0.00067(4)
I3S 0.01834(9) 0.01234(8) 0.01809(9) -0.00166(6) 0.00088(7) 0.00266(6)
I1S 0.01759(9) 0.01275(8) 0.01692(8) 0.00091(6) 0.00218(6) -0.00137(6)
I2S 0.01723(9) 0.01287(8) 0.01683(8) -0.00022(6) 0.00502(7) -0.00044(6)
Cl1 0.0132(3) 0.0103(3) 0.0172(3) 0.0029(2) 0.0032(2) -0.0008(2)
N1 0.0152(12) 0.0126(10) 0.0252(13) 0.0046(9) 0.0056(9) 0.0012(8)
N2 0.0159(12) 0.0157(12) 0.0454(17) 0.0165(11) 0.0067(11) -0.0014(9)
C1S 0.0150(13) 0.0126(11) 0.0164(12) -0.0004(9) 0.0021(10) 0.0015(9)
C5 0.0187(14) 0.0146(13) 0.0283(16) 0.0017(11) 0.0103(12) -0.0023(10)
C4 0.0318(19) 0.0182(15) 0.041(2) 0.0093(13) 0.0183(15) -0.0026(12)
C1 0.0141(13) 0.0145(12) 0.0225(14) 0.0041(10) 0.0030(10) -0.0001(9)
C3 0.0299(19) 0.0168(16) 0.060(3) 0.0155(15) 0.0125(17) -0.0005(13)
C2 0.0197(18) 0.0223(17) 0.091(4) 0.030(2) 0.002(2) 0.0007(13)

loop_
_atom_type_symbol
_atom_type_description
_atom_type_scat_dispersion_real
_atom_type_scat_dispersion_imag
_atom_type_scat_source
C C 0.0033 0.0016 'International Tables Vol C Tables 4.2.6.8 and 6.1.1.4'
H H 0.0000 0.0000 'International Tables Vol C Tables 4.2.6.8 and 6.1.1.4'
Cl Cl 0.1484 0.1585 'International Tables Vol C Tables 4.2.6.8 and 6.1.1.4'
I I -0.4742 1.8119 'International Tables Vol C Tables 4.2.6.8 and 6.1.1.4'
N N 0.0061 0.0033 'International Tables Vol C Tables 4.2.6.8 and 6.1.1.4'
Pt Pt -1.7033 8.3905 'International Tables Vol C Tables 4.2.6.8 and 6.1.1.4'

loop_
_geom_angle_atom_site_label_1
_geom_angle_atom_site_label_2
_geom_angle_atom_site_label_3
_geom_angle
_geom_angle_site_symmetry_1
_geom_angle_site_symmetry_3
N1 Pt1 N1 180.0 . 3_656
N1 Pt1 Cl1 91.23(7) . .
N1 Pt1 Cl1 88.77(7) 3_656 .
N1 Pt1 Cl1 88.77(7) . 3_656
N1 Pt1 Cl1 91.23(7) 3_656 3_656
Cl1 Pt1 Cl1 180.0 . 3_656
C1 N1 Pt1 174.7(3) . .
C1 N2 C2 123.0(3) . .
C1 N2 C5 123.9(3) . .
C2 N2 C5 113.0(2) . .
I2S C1S I3S 112.72(13) . .
I2S C1S I1S 110.62(12) . .
I3S C1S I1S 111.35(13) . .
I2S C1S H1S 107.3 . .
I3S C1S H1S 107.3 . .
I1S C1S H1S 107.3 . .
N2 C5 C4 101.7(3) . .
N2 C5 H5A 111.4 . .
C4 C5 H5A 111.4 . .
N2 C5 H5B 111.4 . .
C4 C5 H5B 111.4 . .
H5A C5 H5B 109.3 . .
C3 C4 C5 105.6(3) . .
C3 C4 H4A 110.6 . .
C5 C4 H4A 110.6 . .
C3 C4 H4B 110.6 . .
C5 C4 H4B 110.6 . .
H4A C4 H4B 108.7 . .
N1 C1 N2 179.0(3) . .
C4 C3 C2 105.0(3) . .
C4 C3 H3A 110.7 . .
C2 C3 H3A 110.7 . .
C4 C3 H3B 110.7 . .
C2 C3 H3B 110.7 . .
H3A C3 H3B 108.8 . .
N2 C2 C3 102.7(3) . .
N2 C2 H2A 111.2 . .
C3 C2 H2A 111.2 . .
N2 C2 H2B 111.2 . .
C3 C2 H2B 111.2 . .
H2A C2 H2B 109.1 . .

loop_
_geom_bond_atom_site_label_1
_geom_bond_atom_site_label_2
_geom_bond_distance
_geom_bond_site_symmetry_2
Pt1 N1 1.964(2) .
Pt1 N1 1.964(2) 3_656
Pt1 Cl1 2.3179(7) .
Pt1 Cl1 2.3179(7) 3_656
I3S C1S 2.152(3) .
I1S C1S 2.158(3) .
I2S C1S 2.146(3) .
N1 C1 1.147(4) .
N2 C1 1.301(4) .
N2 C2 1.475(4) .
N2 C5 1.484(4) .
C1S H1S 1.0000 .
C5 C4 1.520(4) .
C5 H5A 0.9900 .
C5 H5B 0.9900 .
C4 C3 1.493(5) .
C4 H4A 0.9900 .
C4 H4B 0.9900 .
C3 C2 1.515(5) .
C3 H3A 0.9900 .
C3 H3B 0.9900 .
C2 H2A 0.9900 .
C2 H2B 0.9900 .
